data_7014956
loop_
_publ_author_name
'Liu, Hao'
'Zhang, Liping'
'Chen, Langqiu'
'Redshaw, Carl'
'Li, Yan'
'Sun, Wen-Hua'

_publ_section_title
;
 Synthesis, characterization and ethylene oligomerization behavior of
 2-benzoimidazol-8-ethoxyquinolylnickel dihalides
;
_journal_issue 11
_journal_name_full 'Dalton Transactions'
_journal_page_first 2614
_journal_paper_doi 10.1039/c0dt01331e
_journal_volume 40
_journal_year 2011
_chemical_formula_sum 'C21 H20 Cl3 N3 Ni O'
_chemical_formula_weight 495.46
_chemical_name_systematic
;
?
;
_space_group_IT_number 14
_symmetry_cell_setting monoclinic
_symmetry_space_group_name_Hall '-P 2yn'
_symmetry_space_group_name_H-M 'P 1 21/n 1'
_atom_sites_solution_hydrogens geom
_atom_sites_solution_primary direct
_atom_sites_solution_secondary difmap
_audit_creation_method SHELXL-97
_cell_angle_alpha 90.00
_cell_angle_beta 95.21(3)
_cell_angle_gamma 90.00
_cell_formula_units_Z 4
_cell_length_a 10.661(2)
_cell_length_b 14.747(3)
_cell_length_c 12.948(3)
_cell_measurement_reflns_used 6381
_cell_measurement_temperature 173(2)
_cell_measurement_theta_max 27.44
_cell_measurement_theta_min 2.10
_cell_volume 2027.2(7)
_computing_cell_refinement 'Siemens SMART & SAINT'
_computing_data_collection 'Siemens SMART'
_computing_data_reduction 'Siemens XPREP'
_computing_molecular_graphics 'Bruker SHELXTL'
_computing_publication_material 'Bruker SHELXTL'
_computing_structure_refinement 'Siemens SHELXTL'
_computing_structure_solution 'Siemens SHELXTL'
_diffrn_ambient_temperature 173(2)
_diffrn_measured_fraction_theta_full 0.997
_diffrn_measured_fraction_theta_max 0.997
_diffrn_measurement_device_type 'Bruker P4'
_diffrn_measurement_method '\w scans'
_diffrn_radiation_monochromator graphite
_diffrn_radiation_source 'fine-focus sealed tube'
_diffrn_radiation_type MoK\a
_diffrn_radiation_wavelength 0.71073
_diffrn_reflns_av_R_equivalents 0.0568
_diffrn_reflns_av_sigmaI/netI 0.0540
_diffrn_reflns_limit_h_max 13
_diffrn_reflns_limit_h_min -9
_diffrn_reflns_limit_k_max 18
_diffrn_reflns_limit_k_min -19
_diffrn_reflns_limit_l_max 16
_diffrn_reflns_limit_l_min -16
_diffrn_reflns_number 16263
_diffrn_reflns_theta_full 27.44
_diffrn_reflns_theta_max 27.44
_diffrn_reflns_theta_min 2.10
_diffrn_standards_decay_% none
_diffrn_standards_interval_count none
_diffrn_standards_interval_time none
_diffrn_standards_number none
_exptl_absorpt_coefficient_mu 1.371
_exptl_absorpt_correction_T_max 0.8865
_exptl_absorpt_correction_T_min 0.6169
_exptl_absorpt_correction_type empirical
_exptl_absorpt_process_details 'SADABS (Sheldrick, 1996)'
_exptl_crystal_colour green
_exptl_crystal_density_diffrn 1.623
_exptl_crystal_density_method 'not measured'
_exptl_crystal_description block
_exptl_crystal_F_000 1016
_exptl_crystal_size_max 0.39
_exptl_crystal_size_mid 0.11
_exptl_crystal_size_min 0.09
_refine_diff_density_max 0.603
_refine_diff_density_min -0.776
_refine_diff_density_rms 0.174
_refine_ls_extinction_method none
_refine_ls_goodness_of_fit_ref 1.293
_refine_ls_hydrogen_treatment constr
_refine_ls_matrix_type full
_refine_ls_number_parameters 262
_refine_ls_number_reflns 4623
_refine_ls_number_restraints 0
_refine_ls_restrained_S_all 1.293
_refine_ls_R_factor_gt 0.0667
_refine_ls_shift/su_max 0.001
_refine_ls_shift/su_mean 0.000
_refine_ls_structure_factor_coef Fsqd
_refine_ls_weighting_details 'calc w=1/[\s^2^(Fo^2^)+(0.0581P)^2^+2.5357P] where P=(Fo^2^+2Fc^2^)/3'
_refine_ls_weighting_scheme calc
_refine_ls_wR_factor_gt 0.1583
_refine_ls_wR_factor_ref 0.1625
_reflns_number_gt 4204
_reflns_number_total 4623
_reflns_threshold_expression >2sigma(I)
_cod_data_source_file C0DT01331E.TXT
_cod_data_source_block C6
_cod_depositor_comments
;
The following automatic conversions were performed:
'_symmetry_cell_setting' value 'Monoclinic' changed to 'monoclinic'
according to '/home/saulius/struct/CIF-dictionaries/cif_core.dic'
dictionary named 'cif_core.dic' version 2.4.1 from 2010-06-29.

Automatic conversion script
Id: cif_fix_enum 1555 2011-01-17 13:19:09Z saulius 
;
_cod_original_cell_volume 2027.4(7)
_cod_original_sg_symbol_H-M P2(1)/n
_cod_database_code 7014956
_refine_ls_r_factor_ref 0.0746

loop_
_symmetry_equiv_pos_as_xyz
'x, y, z'
'-x+1/2, y+1/2, -z+1/2'
'-x, -y, -z'
'x-1/2, -y-1/2, z-1/2'

loop_
_atom_site_label
_atom_site_type_symbol
_atom_site_fract_x
_atom_site_fract_y
_atom_site_fract_z
_atom_site_U_iso_or_equiv
_atom_site_adp_type
_atom_site_occupancy
_atom_site_symmetry_multiplicity
_atom_site_calc_flag
_atom_site_refinement_flags
_atom_site_disorder_assembly
_atom_site_disorder_group
Ni1 Ni 0.61244(5) 0.04541(4) 0.10110(4) 0.02044(17) Uani 1 1 d . . .
Cl1 Cl 0.39182(9) 0.02051(7) 0.07447(8) 0.0242(2) Uani 1 1 d . . .
Cl2 Cl 0.61964(11) 0.08933(9) 0.27319(8) 0.0331(3) Uani 1 1 d . . .
Cl3 Cl 0.19809(11) 0.34712(8) 0.03463(10) 0.0371(3) Uani 1 1 d . . .
N3 N 0.8016(3) 0.0612(2) 0.0935(3) 0.0192(7) Uani 1 1 d . . .
O1 O 0.7140(3) -0.0929(2) 0.1680(2) 0.0267(7) Uani 1 1 d . . .
C4 C 1.0188(4) 0.0163(3) 0.1371(3) 0.0229(9) Uani 1 1 d . . .
C6 C 1.1036(4) -0.0490(3) 0.1835(4) 0.0284(10) Uani 1 1 d . . .
H6A H 1.1919 -0.0391 0.1868 0.034 Uiso 1 1 calc R . .
C11 C 0.4119(4) 0.2512(3) 0.0388(3) 0.0251(9) Uani 1 1 d . . .
H11A H 0.3693 0.2053 0.0735 0.030 Uiso 1 1 calc R . .
N1 N 0.7261(3) 0.2800(2) -0.0314(3) 0.0224(7) Uani 1 1 d . . .
C5 C 0.8867(4) 0.0003(3) 0.1342(3) 0.0205(8) Uani 1 1 d . . .
C12 C 0.3531(4) 0.3298(3) 0.0045(4) 0.0260(9) Uani 1 1 d . . .
C9 C 0.8419(4) -0.0827(3) 0.1758(3) 0.0260(9) Uani 1 1 d . . .
C16 C 0.7316(4) 0.1977(3) 0.0192(3) 0.0203(8) Uani 1 1 d . . .
C1 C 0.8396(4) 0.1388(3) 0.0525(3) 0.0207(8) Uani 1 1 d . . .
N2 N 0.6199(3) 0.1732(2) 0.0474(3) 0.0213(7) Uani 1 1 d . . .
C10 C 0.5382(4) 0.2428(3) 0.0196(3) 0.0237(9) Uani 1 1 d . . .
C2 C 0.9691(4) 0.1597(3) 0.0533(3) 0.0244(9) Uani 1 1 d . . .
H2A H 0.9956 0.2156 0.0259 0.029 Uiso 1 1 calc R . .
C3 C 1.0556(4) 0.0981(3) 0.0942(3) 0.0250(9) Uani 1 1 d . . .
H3A H 1.1428 0.1112 0.0935 0.030 Uiso 1 1 calc R . .
C21 C 0.7803(5) 0.3451(4) -0.1984(4) 0.0341(11) Uani 1 1 d . . .
H21A H 0.7485 0.2895 -0.2330 0.051 Uiso 1 1 calc R . .
H21B H 0.8501 0.3692 -0.2344 0.051 Uiso 1 1 calc R . .
H21C H 0.7126 0.3901 -0.2000 0.051 Uiso 1 1 calc R . .
C13 C 0.4128(4) 0.3971(3) -0.0487(4) 0.0303(10) Uani 1 1 d . . .
H13A H 0.3667 0.4493 -0.0727 0.036 Uiso 1 1 calc R . .
C20 C 0.8772(5) 0.4071(3) -0.0283(4) 0.0354(11) Uani 1 1 d . . .
H20A H 0.9057 0.3902 0.0432 0.053 Uiso 1 1 calc R . .
H20B H 0.8106 0.4529 -0.0279 0.053 Uiso 1 1 calc R . .
H20C H 0.9481 0.4320 -0.0622 0.053 Uiso 1 1 calc R . .
C7 C 1.0573(4) -0.1264(3) 0.2236(4) 0.0305(10) Uani 1 1 d . . .
H7A H 1.1146 -0.1693 0.2559 0.037 Uiso 1 1 calc R . .
C14 C 0.5384(4) 0.3891(3) -0.0673(4) 0.0302(10) Uani 1 1 d . . .
H14A H 0.5796 0.4348 -0.1033 0.036 Uiso 1 1 calc R . .
C8 C 0.9266(4) -0.1448(3) 0.2186(4) 0.0292(10) Uani 1 1 d . . .
H8A H 0.8977 -0.2003 0.2450 0.035 Uiso 1 1 calc R . .
C15 C 0.6020(4) 0.3104(3) -0.0306(3) 0.0233(9) Uani 1 1 d . . .
C19 C 0.8264(4) 0.3241(3) -0.0869(3) 0.0255(9) Uani 1 1 d . . .
H19A H 0.8973 0.2798 -0.0881 0.031 Uiso 1 1 calc R . .
C18 C 0.5273(5) -0.1544(4) 0.2329(4) 0.0363(11) Uani 1 1 d . . .
H18A H 0.4946 -0.2029 0.2747 0.054 Uiso 1 1 calc R . .
H18D H 0.4864 -0.1575 0.1621 0.054 Uiso 1 1 calc R . .
H18B H 0.5096 -0.0955 0.2634 0.054 Uiso 1 1 calc R . .
C17 C 0.6667(5) -0.1656(3) 0.2306(4) 0.0328(11) Uani 1 1 d . . .
H17C H 0.7086 -0.1630 0.3020 0.039 Uiso 1 1 calc R . .
H17A H 0.6853 -0.2252 0.2003 0.039 Uiso 1 1 calc R . .

loop_
_atom_site_aniso_label
_atom_site_aniso_U_11
_atom_site_aniso_U_22
_atom_site_aniso_U_33
_atom_site_aniso_U_23
_atom_site_aniso_U_13
_atom_site_aniso_U_12
Ni1 0.0170(3) 0.0219(3) 0.0224(3) 0.0009(2) 0.0022(2) -0.0021(2)
Cl1 0.0180(5) 0.0286(5) 0.0264(5) -0.0036(4) 0.0038(4) -0.0027(4)
Cl2 0.0303(6) 0.0457(7) 0.0236(5) -0.0054(5) 0.0036(5) -0.0027(5)
Cl3 0.0226(5) 0.0375(6) 0.0518(8) 0.0068(6) 0.0076(5) 0.0074(5)
N3 0.0179(16) 0.0208(17) 0.0187(17) -0.0004(14) 0.0008(13) 0.0024(13)
O1 0.0248(15) 0.0255(15) 0.0296(16) 0.0081(13) 0.0021(13) -0.0024(12)
C4 0.019(2) 0.027(2) 0.022(2) -0.0029(17) -0.0014(16) -0.0005(16)
C6 0.021(2) 0.034(2) 0.029(2) -0.0029(19) -0.0022(18) 0.0043(18)
C11 0.019(2) 0.026(2) 0.031(2) -0.0011(18) 0.0056(17) 0.0015(17)
N1 0.0166(16) 0.0234(17) 0.0269(18) 0.0034(15) 0.0008(14) -0.0011(13)
C5 0.019(2) 0.023(2) 0.019(2) -0.0011(16) -0.0006(16) -0.0001(16)
C12 0.019(2) 0.027(2) 0.031(2) 0.0007(19) 0.0019(18) 0.0031(17)
C9 0.023(2) 0.029(2) 0.026(2) 0.0002(18) 0.0025(18) -0.0005(18)
C16 0.0207(19) 0.0194(19) 0.021(2) -0.0021(16) 0.0022(16) -0.0033(15)
C1 0.0179(19) 0.024(2) 0.021(2) -0.0012(16) 0.0020(16) -0.0021(16)
N2 0.0177(17) 0.0196(16) 0.0264(18) 0.0009(14) 0.0014(14) -0.0005(13)
C10 0.022(2) 0.023(2) 0.025(2) 0.0006(17) -0.0011(17) 0.0000(16)
C2 0.0151(19) 0.029(2) 0.029(2) 0.0014(18) -0.0001(17) -0.0037(16)
C3 0.019(2) 0.028(2) 0.027(2) -0.0004(18) 0.0019(17) -0.0013(17)
C21 0.031(2) 0.043(3) 0.029(2) 0.010(2) 0.006(2) 0.009(2)
C13 0.027(2) 0.024(2) 0.040(3) 0.005(2) 0.003(2) 0.0052(18)
C20 0.030(2) 0.034(3) 0.042(3) -0.002(2) 0.007(2) -0.010(2)
C7 0.030(2) 0.032(2) 0.028(2) 0.0070(19) -0.0008(19) 0.0100(19)
C14 0.027(2) 0.021(2) 0.042(3) 0.007(2) 0.004(2) -0.0002(18)
C8 0.033(2) 0.025(2) 0.030(2) 0.0039(19) 0.0020(19) 0.0043(19)
C15 0.019(2) 0.023(2) 0.028(2) -0.0018(18) 0.0032(17) 0.0004(16)
C19 0.021(2) 0.025(2) 0.031(2) 0.0046(18) 0.0072(18) -0.0019(17)
C18 0.034(3) 0.042(3) 0.033(3) 0.011(2) 0.004(2) -0.014(2)
C17 0.040(3) 0.028(2) 0.031(2) 0.008(2) 0.007(2) -0.003(2)

loop_
_atom_type_symbol
_atom_type_description
_atom_type_scat_dispersion_real
_atom_type_scat_dispersion_imag
_atom_type_scat_source
C C 0.0033 0.0016 'International Tables Vol C Tables 4.2.6.8 and 6.1.1.4'
H H 0.0000 0.0000 'International Tables Vol C Tables 4.2.6.8 and 6.1.1.4'
N N 0.0061 0.0033 'International Tables Vol C Tables 4.2.6.8 and 6.1.1.4'
O O 0.0106 0.0060 'International Tables Vol C Tables 4.2.6.8 and 6.1.1.4'
Cl Cl 0.1484 0.1585 'International Tables Vol C Tables 4.2.6.8 and 6.1.1.4'
Ni Ni 0.3393 1.1124 'International Tables Vol C Tables 4.2.6.8 and 6.1.1.4'

loop_
_geom_angle_atom_site_label_1
_geom_angle_atom_site_label_2
_geom_angle_atom_site_label_3
_geom_angle
_geom_angle_site_symmetry_1
_geom_angle_site_symmetry_3
_geom_angle_publ_flag
N2 Ni1 N3 78.84(13) . . ?
N2 Ni1 Cl2 94.10(11) . . ?
N3 Ni1 Cl2 93.91(10) . . ?
N2 Ni1 Cl1 99.47(10) . . ?
N3 Ni1 Cl1 168.66(10) . . ?
Cl2 Ni1 Cl1 97.40(5) . . ?
N2 Ni1 Cl1 92.79(10) . 3_655 ?
N3 Ni1 Cl1 86.33(10) . 3_655 ?
Cl2 Ni1 Cl1 173.01(5) . 3_655 ?
Cl1 Ni1 Cl1 82.55(5) . 3_655 ?
Ni1 Cl1 Ni1 97.45(5) . 3_655 ?
C1 N3 C5 120.4(3) . . ?
C1 N3 Ni1 116.9(3) . . ?
C5 N3 Ni1 122.6(3) . . ?
C9 O1 C17 115.5(3) . . ?
C3 C4 C6 124.3(4) . . ?
C3 C4 C5 116.4(4) . . ?
C6 C4 C5 119.2(4) . . ?
C7 C6 C4 119.4(4) . . ?
C7 C6 H6A 120.3 . . ?
C4 C6 H6A 120.3 . . ?
C12 C11 C10 115.9(4) . . ?
C12 C11 H11A 122.1 . . ?
C10 C11 H11A 122.1 . . ?
C16 N1 C15 106.2(3) . . ?
C16 N1 C19 127.8(3) . . ?
C15 N1 C19 125.7(3) . . ?
N3 C5 C4 121.9(4) . . ?
N3 C5 C9 118.6(4) . . ?
C4 C5 C9 119.6(4) . . ?
C11 C12 C13 123.1(4) . . ?
C11 C12 Cl3 117.6(3) . . ?
C13 C12 Cl3 119.3(3) . . ?
O1 C9 C8 125.1(4) . . ?
O1 C9 C5 115.4(4) . . ?
C8 C9 C5 119.5(4) . . ?
N2 C16 N1 111.8(4) . . ?
N2 C16 C1 117.1(4) . . ?
N1 C16 C1 131.0(4) . . ?
N3 C1 C2 120.9(4) . . ?
N3 C1 C16 111.2(3) . . ?
C2 C1 C16 127.6(4) . . ?
C16 N2 C10 106.7(3) . . ?
C16 N2 Ni1 114.5(3) . . ?
C10 N2 Ni1 138.3(3) . . ?
N2 C10 C11 128.2(4) . . ?
N2 C10 C15 109.3(4) . . ?
C11 C10 C15 122.4(4) . . ?
C3 C2 C1 118.8(4) . . ?
C3 C2 H2A 120.6 . . ?
C1 C2 H2A 120.6 . . ?
C2 C3 C4 121.5(4) . . ?
C2 C3 H3A 119.2 . . ?
C4 C3 H3A 119.2 . . ?
C19 C21 H21A 109.5 . . ?
C19 C21 H21B 109.5 . . ?
H21A C21 H21B 109.5 . . ?
C19 C21 H21C 109.5 . . ?
H21A C21 H21C 109.5 . . ?
H21B C21 H21C 109.5 . . ?
C14 C13 C12 121.1(4) . . ?
C14 C13 H13A 119.5 . . ?
C12 C13 H13A 119.5 . . ?
C19 C20 H20A 109.5 . . ?
C19 C20 H20B 109.5 . . ?
H20A C20 H20B 109.5 . . ?
C19 C20 H20C 109.5 . . ?
H20A C20 H20C 109.5 . . ?
H20B C20 H20C 109.5 . . ?
C6 C7 C8 122.1(4) . . ?
C6 C7 H7A 118.9 . . ?
C8 C7 H7A 118.9 . . ?
C13 C14 C15 117.1(4) . . ?
C13 C14 H14A 121.4 . . ?
C15 C14 H14A 121.4 . . ?
C9 C8 C7 120.1(4) . . ?
C9 C8 H8A 119.9 . . ?
C7 C8 H8A 119.9 . . ?
N1 C15 C10 105.9(4) . . ?
N1 C15 C14 133.7(4) . . ?
C10 C15 C14 120.4(4) . . ?
N1 C19 C21 111.4(4) . . ?
N1 C19 C20 110.5(4) . . ?
C21 C19 C20 112.5(4) . . ?
N1 C19 H19A 107.4 . . ?
C21 C19 H19A 107.4 . . ?
C20 C19 H19A 107.4 . . ?
C17 C18 H18A 109.5 . . ?
C17 C18 H18D 109.5 . . ?
H18A C18 H18D 109.5 . . ?
C17 C18 H18B 109.5 . . ?
H18A C18 H18B 109.5 . . ?
H18D C18 H18B 109.5 . . ?
O1 C17 C18 108.8(4) . . ?
O1 C17 H17C 109.9 . . ?
C18 C17 H17C 109.9 . . ?
O1 C17 H17A 109.9 . . ?
C18 C17 H17A 109.9 . . ?
H17C C17 H17A 108.3 . . ?

loop_
_geom_bond_atom_site_label_1
_geom_bond_atom_site_label_2
_geom_bond_distance
_geom_bond_site_symmetry_2
_geom_bond_publ_flag
Ni1 N2 2.012(3) . ?
Ni1 N3 2.041(3) . ?
Ni1 Cl2 2.3151(13) . ?
Ni1 Cl1 2.3746(12) . ?
Ni1 Cl1 2.4690(12) 3_655 ?
Cl1 Ni1 2.4690(12) 3_655 ?
Cl3 C12 1.751(4) . ?
N3 C1 1.340(5) . ?
N3 C5 1.349(5) . ?
O1 C9 1.366(5) . ?
O1 C17 1.461(5) . ?
C4 C3 1.399(6) . ?
C4 C6 1.418(6) . ?
C4 C5 1.425(6) . ?
C6 C7 1.364(6) . ?
C6 H6A 0.9500 . ?
C11 C12 1.373(6) . ?
C11 C10 1.397(6) . ?
C11 H11A 0.9500 . ?
N1 C16 1.378(5) . ?
N1 C15 1.398(5) . ?
N1 C19 1.491(5) . ?
C5 C9 1.437(6) . ?
C12 C13 1.395(6) . ?
C9 C8 1.367(6) . ?
C16 N2 1.327(5) . ?
C16 C1 1.475(6) . ?
C1 C2 1.414(5) . ?
N2 C10 1.373(5) . ?
C10 C15 1.400(6) . ?
C2 C3 1.366(6) . ?
C2 H2A 0.9500 . ?
C3 H3A 0.9500 . ?
C21 C19 1.514(6) . ?
C21 H21A 0.9800 . ?
C21 H21B 0.9800 . ?
C21 H21C 0.9800 . ?
C13 C14 1.386(6) . ?
C13 H13A 0.9500 . ?
C20 C19 1.515(6) . ?
C20 H20A 0.9800 . ?
C20 H20B 0.9800 . ?
C20 H20C 0.9800 . ?
C7 C8 1.415(6) . ?
C7 H7A 0.9500 . ?
C14 C15 1.405(6) . ?
C14 H14A 0.9500 . ?
C8 H8A 0.9500 . ?
C19 H19A 1.0000 . ?
C18 C17 1.499(7) . ?
C18 H18A 0.9800 . ?
C18 H18D 0.9800 . ?
C18 H18B 0.9800 . ?
C17 H17C 0.9900 . ?
C17 H17A 0.9900 . ?

loop_
_geom_torsion_atom_site_label_1
_geom_torsion_atom_site_label_2
_geom_torsion_atom_site_label_3
_geom_torsion_atom_site_label_4
_geom_torsion
_geom_torsion_site_symmetry_1
_geom_torsion_site_symmetry_2
_geom_torsion_site_symmetry_3
_geom_torsion_site_symmetry_4
_geom_torsion_publ_flag
N2 Ni1 Cl1 Ni1 91.61(11) . . . 3_655 ?
N3 Ni1 Cl1 Ni1 11.2(5) . . . 3_655 ?
Cl2 Ni1 Cl1 Ni1 -172.95(5) . . . 3_655 ?
Cl1 Ni1 Cl1 Ni1 0.0 3_655 . . 3_655 ?
N2 Ni1 N3 C1 -4.7(3) . . . . ?
Cl2 Ni1 N3 C1 -98.1(3) . . . . ?
Cl1 Ni1 N3 C1 77.7(6) . . . . ?
Cl1 Ni1 N3 C1 88.9(3) 3_655 . . . ?
N2 Ni1 N3 C5 170.4(3) . . . . ?
Cl2 Ni1 N3 C5 77.0(3) . . . . ?
Cl1 Ni1 N3 C5 -107.1(5) . . . . ?
Cl1 Ni1 N3 C5 -96.0(3) 3_655 . . . ?
C3 C4 C6 C7 179.6(4) . . . . ?
C5 C4 C6 C7 0.7(6) . . . . ?
C1 N3 C5 C4 1.1(6) . . . . ?
Ni1 N3 C5 C4 -173.9(3) . . . . ?
C1 N3 C5 C9 -179.0(4) . . . . ?
Ni1 N3 C5 C9 6.0(5) . . . . ?
C3 C4 C5 N3 -0.8(6) . . . . ?
C6 C4 C5 N3 178.2(4) . . . . ?
C3 C4 C5 C9 179.3(4) . . . . ?
C6 C4 C5 C9 -1.7(6) . . . . ?
C10 C11 C12 C13 1.6(7) . . . . ?
C10 C11 C12 Cl3 -175.6(3) . . . . ?
C17 O1 C9 C8 14.3(6) . . . . ?
C17 O1 C9 C5 -166.2(4) . . . . ?
N3 C5 C9 O1 1.3(6) . . . . ?
C4 C5 C9 O1 -178.8(4) . . . . ?
N3 C5 C9 C8 -179.2(4) . . . . ?
C4 C5 C9 C8 0.7(6) . . . . ?
C15 N1 C16 N2 2.5(5) . . . . ?
C19 N1 C16 N2 -171.1(4) . . . . ?
C15 N1 C16 C1 -172.1(4) . . . . ?
C19 N1 C16 C1 14.3(7) . . . . ?
C5 N3 C1 C2 -1.5(6) . . . . ?
Ni1 N3 C1 C2 173.7(3) . . . . ?
C5 N3 C1 C16 -176.2(3) . . . . ?
Ni1 N3 C1 C16 -0.9(4) . . . . ?
N2 C16 C1 N3 9.7(5) . . . . ?
N1 C16 C1 N3 -175.9(4) . . . . ?
N2 C16 C1 C2 -164.5(4) . . . . ?
N1 C16 C1 C2 9.9(7) . . . . ?
N1 C16 N2 C10 -2.9(5) . . . . ?
C1 C16 N2 C10 172.6(3) . . . . ?
N1 C16 N2 Ni1 170.7(3) . . . . ?
C1 C16 N2 Ni1 -13.9(5) . . . . ?
N3 Ni1 N2 C16 10.0(3) . . . . ?
Cl2 Ni1 N2 C16 103.2(3) . . . . ?
Cl1 Ni1 N2 C16 -158.6(3) . . . . ?
Cl1 Ni1 N2 C16 -75.7(3) 3_655 . . . ?
N3 Ni1 N2 C10 -179.3(4) . . . . ?
Cl2 Ni1 N2 C10 -86.1(4) . . . . ?
Cl1 Ni1 N2 C10 12.1(4) . . . . ?
Cl1 Ni1 N2 C10 95.0(4) 3_655 . . . ?
C16 N2 C10 C11 -175.7(4) . . . . ?
Ni1 N2 C10 C11 13.1(7) . . . . ?
C16 N2 C10 C15 2.1(5) . . . . ?
Ni1 N2 C10 C15 -169.0(3) . . . . ?
C12 C11 C10 N2 178.2(4) . . . . ?
C12 C11 C10 C15 0.6(6) . . . . ?
N3 C1 C2 C3 1.7(6) . . . . ?
C16 C1 C2 C3 175.4(4) . . . . ?
C1 C2 C3 C4 -1.4(7) . . . . ?
C6 C4 C3 C2 -177.9(4) . . . . ?
C5 C4 C3 C2 1.0(6) . . . . ?
C11 C12 C13 C14 -2.0(7) . . . . ?
Cl3 C12 C13 C14 175.1(4) . . . . ?
C4 C6 C7 C8 1.3(7) . . . . ?
C12 C13 C14 C15 0.2(7) . . . . ?
O1 C9 C8 C7 -179.3(4) . . . . ?
C5 C9 C8 C7 1.3(7) . . . . ?
C6 C7 C8 C9 -2.3(7) . . . . ?
C16 N1 C15 C10 -1.1(4) . . . . ?
C19 N1 C15 C10 172.7(4) . . . . ?
C16 N1 C15 C14 178.6(5) . . . . ?
C19 N1 C15 C14 -7.7(8) . . . . ?
N2 C10 C15 N1 -0.6(5) . . . . ?
C11 C10 C15 N1 177.4(4) . . . . ?
N2 C10 C15 C14 179.7(4) . . . . ?
C11 C10 C15 C14 -2.3(7) . . . . ?
C13 C14 C15 N1 -177.8(5) . . . . ?
C13 C14 C15 C10 1.8(7) . . . . ?
C16 N1 C19 C21 123.5(4) . . . . ?
C15 N1 C19 C21 -48.9(6) . . . . ?
C16 N1 C19 C20 -110.7(5) . . . . ?
C15 N1 C19 C20 76.9(5) . . . . ?
C9 O1 C17 C18 167.0(4) . . . . ?
